data_1514686
loop_
_publ_author_name
'Dalton, Derek M.'
'Rapp\'e, Anthony K'
'Rovis, Tomislav'

_publ_section_title
;
 Perfluorinated Taddol Phosphoramidite as an L,Z-Ligand on Rh(I) and
 Co(-I): Evidence for Bidentate Coordination via Metal-C6F5 Interaction.
;
_journal_issue 5
_journal_name_full 'Chemical science (Royal Society of Chemistry : 2010)'
_journal_page_first 2062
_journal_page_last 2070
_journal_paper_doi 10.1039/C3SC50271F
_journal_volume 4
_journal_year 2013
_chemical_formula_sum 'C54 H52 Co F20 N2 O7 P'
_chemical_formula_weight 1310.88
_chemical_name_systematic
;
?
;
_space_group_IT_number 2
_symmetry_cell_setting triclinic
_symmetry_space_group_name_Hall '-P 1'
_symmetry_space_group_name_H-M 'P -1'
_atom_sites_solution_hydrogens geom
_atom_sites_solution_primary direct
_atom_sites_solution_secondary difmap
_audit_creation_method SHELXL-97
_cell_angle_alpha 94.268(2)
_cell_angle_beta 90.340(2)
_cell_angle_gamma 97.344(2)
_cell_formula_units_Z 2
_cell_length_a 13.4123(5)
_cell_length_b 14.8876(6)
_cell_length_c 16.7728(7)
_cell_measurement_reflns_used 7211
_cell_measurement_temperature 120(2)
_cell_measurement_theta_max 20.59
_cell_measurement_theta_min 2.44
_cell_volume 3312.1(2)
_computing_cell_refinement 'APEX2 (Bruker, 2009)'
_computing_data_collection 'APEX2 (Bruker, 2009)'
_computing_data_reduction 'APEX2 (Bruker, 2009)'
_computing_molecular_graphics 'APEX2 (Bruker, 2009)'
_computing_publication_material 'APEX2 (Bruker, 2009)'
_computing_structure_refinement 'XL (Sheldrick, 2008)'
_computing_structure_solution 'XS (Sheldrick, 2008)'
_diffrn_ambient_temperature 120(2)
_diffrn_measured_fraction_theta_full 0.988
_diffrn_measured_fraction_theta_max 0.988
_diffrn_measurement_device_type 'CCD area detector'
_diffrn_measurement_method 'phi and omega scans'
_diffrn_radiation_monochromator graphite
_diffrn_radiation_source 'fine-focus sealed tube'
_diffrn_radiation_type MoK\a
_diffrn_radiation_wavelength 0.71073
_diffrn_reflns_av_R_equivalents 0.0482
_diffrn_reflns_av_sigmaI/netI 0.0755
_diffrn_reflns_limit_h_max 15
_diffrn_reflns_limit_h_min -16
_diffrn_reflns_limit_k_max 18
_diffrn_reflns_limit_k_min -18
_diffrn_reflns_limit_l_max 20
_diffrn_reflns_limit_l_min -20
_diffrn_reflns_number 48968
_diffrn_reflns_theta_full 26.45
_diffrn_reflns_theta_max 26.45
_diffrn_reflns_theta_min 1.22
_exptl_absorpt_coefficient_mu 0.385
_exptl_absorpt_correction_T_max 0.9795
_exptl_absorpt_correction_T_min 0.8137
_exptl_absorpt_correction_type multi-scan
_exptl_absorpt_process_details 'Sheldrick, G. M. (2008) SADABS. University of Gottingen, Germany.'
_exptl_crystal_colour yellow
_exptl_crystal_density_diffrn 1.314
_exptl_crystal_density_meas ?
_exptl_crystal_density_method 'not measured'
_exptl_crystal_description Plate
_exptl_crystal_F_000 1336
_exptl_crystal_size_max 0.56
_exptl_crystal_size_mid 0.21
_exptl_crystal_size_min 0.05
_platon_squeeze_details
;
;
_refine_diff_density_max 0.535
_refine_diff_density_min -0.318
_refine_diff_density_rms 0.072
_refine_ls_extinction_method none
_refine_ls_goodness_of_fit_ref 0.934
_refine_ls_hydrogen_treatment constr
_refine_ls_matrix_type full
_refine_ls_number_parameters 772
_refine_ls_number_reflns 13496
_refine_ls_number_restraints 0
_refine_ls_restrained_S_all 0.934
_refine_ls_R_factor_all 0.1172
_refine_ls_R_factor_gt 0.0571
_refine_ls_shift/su_max 0.001
_refine_ls_shift/su_mean 0.000
_refine_ls_structure_factor_coef Fsqd
_refine_ls_weighting_details 'calc w=1/[\s^2^(Fo^2^)+(0.0873P)^2^+0.0000P] where P=(Fo^2^+2Fc^2^)/3'
_refine_ls_weighting_scheme calc
_refine_ls_wR_factor_gt 0.1458
_refine_ls_wR_factor_ref 0.1645
_reflns_number_gt 6729
_reflns_number_total 13496
_reflns_threshold_expression >2sigma(I)
_cod_data_source_file c3sc50271f.txt
_cod_data_source_block rovis141r_0m-sr
_cod_depositor_comments
;
The following automatic conversions were performed:

'_symmetry_cell_setting' value 'Triclinic' changed to 'triclinic'
according to
/usr/data/users/saulius/automatic-downloads/retrospective/RSC/lib/dictionaries/cif_core.dic
dictionary named 'cif_core.dic' version 2.4.2 from 2011-04-26.

Automatic conversion script
Id: cif_fix_values 2281 2013-09-26 08:29:07Z andrius 

The following automatic conversions were performed:

'_exptl_crystal_density_meas' value 'not determined' was changed to
'?' - the value is perceived as not measured.

Automatic conversion script
Id: cif_fix_values 3008 2015-01-20 13:52:24Z robertas 
;
_cod_original_sg_symbol_H-M P-1
_cod_database_code 1514686

loop_
_symmetry_equiv_pos_as_xyz
'x, y, z'
'-x, -y, -z'

loop_
_atom_site_label
_atom_site_type_symbol
_atom_site_fract_x
_atom_site_fract_y
_atom_site_fract_z
_atom_site_U_iso_or_equiv
_atom_site_adp_type
_atom_site_occupancy
_atom_site_symmetry_multiplicity
_atom_site_calc_flag
_atom_site_refinement_flags
C1 C 0.1347(3) 0.3478(2) 0.4123(2) 0.0634(10) Uani 1 1 d .
C2 C 0.2441(3) 0.2324(2) 0.5031(2) 0.0605(10) Uani 1 1 d .
C3 C 0.3367(3) 0.3303(2) 0.3786(2) 0.0654(10) Uani 1 1 d .
C4 C 0.1574(2) 0.1869(2) 0.18425(18) 0.0450(8) Uani 1 1 d .
C5 C 0.2393(2) 0.1244(2) 0.16998(17) 0.0448(8) Uani 1 1 d .
H5 H 0.2065 0.0614 0.1656 0.054 Uiso 1 1 calc R
C6 C 0.3280(2) 0.1306(2) 0.22991(18) 0.0446(8) Uani 1 1 d .
H6 H 0.3401 0.1925 0.2555 0.053 Uiso 1 1 calc R
C7 C 0.3085(2) 0.0620(2) 0.29590(18) 0.0432(8) Uani 1 1 d .
C8 C 0.3808(3) 0.1090(2) 0.0982(2) 0.0596(9) Uani 1 1 d .
C9 C 0.4583(3) 0.1708(3) 0.0529(2) 0.0839(13) Uani 1 1 d .
H9A H 0.4361 0.1712 -0.0016 0.126 Uiso 1 1 calc R
H9B H 0.5222 0.1482 0.0540 0.126 Uiso 1 1 calc R
H9C H 0.4650 0.2314 0.0779 0.126 Uiso 1 1 calc R
C10 C 0.3709(3) 0.0097(3) 0.0644(2) 0.0756(12) Uani 1 1 d .
H10A H 0.3192 -0.0255 0.0922 0.113 Uiso 1 1 calc R
H10B H 0.4336 -0.0136 0.0712 0.113 Uiso 1 1 calc R
H10C H 0.3536 0.0062 0.0085 0.113 Uiso 1 1 calc R
C11 C 0.1846(3) 0.2913(2) 0.19506(18) 0.0490(8) Uani 1 1 d .
C12 C 0.1070(3) 0.3420(2) 0.2136(2) 0.0608(10) Uani 1 1 d .
C13 C 0.1207(4) 0.4354(3) 0.2260(3) 0.0786(12) Uani 1 1 d .
C14 C 0.2139(4) 0.4818(2) 0.2205(3) 0.0850(13) Uani 1 1 d .
C15 C 0.2920(3) 0.4355(3) 0.2008(2) 0.0733(11) Uani 1 1 d .
C16 C 0.2786(3) 0.3421(2) 0.1897(2) 0.0558(9) Uani 1 1 d .
C17 C 0.0825(3) 0.1642(2) 0.1123(2) 0.0506(8) Uani 1 1 d .
C18 C 0.0890(3) 0.2108(3) 0.0446(2) 0.0709(11) Uani 1 1 d .
C19 C 0.0217(4) 0.1922(3) -0.0188(3) 0.0918(15) Uani 1 1 d .
C20 C -0.0560(4) 0.1253(4) -0.0148(3) 0.0904(15) Uani 1 1 d .
C21 C -0.0634(3) 0.0754(3) 0.0475(3) 0.0752(12) Uani 1 1 d .
C22 C 0.0063(3) 0.0936(3) 0.1092(2) 0.0611(10) Uani 1 1 d .
C23 C 0.3739(2) 0.0846(2) 0.37207(18) 0.0431(8) Uani 1 1 d .
C24 C 0.4556(3) 0.1497(2) 0.3850(2) 0.0536(9) Uani 1 1 d .
C25 C 0.5051(3) 0.1677(2) 0.4569(2) 0.0604(10) Uani 1 1 d .
C26 C 0.4742(3) 0.1197(3) 0.5200(2) 0.0640(10) Uani 1 1 d .
C27 C 0.3948(3) 0.0525(2) 0.5113(2) 0.0578(9) Uani 1 1 d .
C28 C 0.3473(2) 0.0358(2) 0.4376(2) 0.0507(8) Uani 1 1 d .
C29 C 0.3219(2) -0.0340(2) 0.26174(18) 0.0474(8) Uani 1 1 d .
C30 C 0.2449(3) -0.1025(2) 0.23854(19) 0.0509(8) Uani 1 1 d .
C31 C 0.2622(3) -0.1861(2) 0.2057(2) 0.0648(10) Uani 1 1 d .
C32 C 0.3580(4) -0.2053(3) 0.1947(3) 0.0805(13) Uani 1 1 d .
C33 C 0.4373(3) -0.1404(3) 0.2179(3) 0.0764(12) Uani 1 1 d .
C34 C 0.4185(3) -0.0580(2) 0.2508(2) 0.0578(9) Uani 1 1 d .
C35 C -0.0136(3) 0.1495(3) 0.4340(3) 0.0894(14) Uani 1 1 d .
H35A H -0.0213 0.2071 0.4128 0.107 Uiso 1 1 calc R
H35B H 0.0124 0.1611 0.4883 0.107 Uiso 1 1 calc R
C36 C -0.1098(4) 0.0916(4) 0.4325(4) 0.145(3) Uani 1 1 d .
H36A H -0.1285 0.0776 0.4863 0.174 Uiso 1 1 calc R
H36B H -0.1617 0.1228 0.4104 0.174 Uiso 1 1 calc R
C37 C -0.1009(4) 0.0104(4) 0.3846(4) 0.145(3) Uani 1 1 d .
H37A H -0.1476 0.0047 0.3396 0.174 Uiso 1 1 calc R
H37B H -0.1177 -0.0414 0.4160 0.174 Uiso 1 1 calc R
C38 C 0.0026(3) 0.0113(2) 0.3551(2) 0.0669(10) Uani 1 1 d .
H38A H 0.0030 0.0041 0.2972 0.080 Uiso 1 1 calc R
H38B H 0.0346 -0.0370 0.3762 0.080 Uiso 1 1 calc R
C39 C 0.4645(5) 0.6448(4) 0.3510(4) 0.157(3) Uani 1 1 d .
H39A H 0.5069 0.6827 0.3177 0.235 Uiso 1 1 calc R
H39B H 0.4253 0.6817 0.3843 0.235 Uiso 1 1 calc R
H39C H 0.4203 0.6013 0.3179 0.235 Uiso 1 1 calc R
C40 C 0.5267(3) 0.5971(3) 0.4012(3) 0.0912(14) Uani 1 1 d .
H40A H 0.4836 0.5515 0.4277 0.109 Uiso 1 1 calc R
H40B H 0.5601 0.6401 0.4422 0.109 Uiso 1 1 calc R
C41 C 0.6051(3) 0.5517(3) 0.3546(3) 0.0878(13) Uani 1 1 d .
H41A H 0.5714 0.5050 0.3168 0.105 Uiso 1 1 calc R
H41B H 0.6441 0.5964 0.3242 0.105 Uiso 1 1 calc R
C42 C 0.6737(3) 0.5105(3) 0.4048(3) 0.0774(12) Uani 1 1 d .
H42A H 0.6332 0.4675 0.4359 0.093 Uiso 1 1 calc R
H42B H 0.7063 0.5581 0.4423 0.093 Uiso 1 1 calc R
C43 C 0.8287(3) 0.4400(3) 0.4275(3) 0.0843(13) Uani 1 1 d .
H43A H 0.8837 0.4155 0.3998 0.101 Uiso 1 1 calc R
H43B H 0.8564 0.4962 0.4571 0.101 Uiso 1 1 calc R
C44 C 0.7878(4) 0.3750(3) 0.4855(3) 0.0988(15) Uani 1 1 d .
H44A H 0.7308 0.3982 0.5114 0.119 Uiso 1 1 calc R
H44B H 0.7629 0.3179 0.4561 0.119 Uiso 1 1 calc R
C45 C 0.8584(4) 0.3563(4) 0.5483(3) 0.1104(17) Uani 1 1 d .
H45A H 0.8783 0.4122 0.5812 0.132 Uiso 1 1 calc R
H45B H 0.9184 0.3386 0.5227 0.132 Uiso 1 1 calc R
C46 C 0.7054(3) 0.3759(3) 0.3187(3) 0.0850(13) Uani 1 1 d .
H46A H 0.6629 0.3412 0.3551 0.102 Uiso 1 1 calc R
H46B H 0.6616 0.3941 0.2783 0.102 Uiso 1 1 calc R
C47 C 0.8192(4) 0.2849(4) 0.6013(3) 0.1233(19) Uani 1 1 d .
H47A H 0.7675 0.3061 0.6342 0.185 Uiso 1 1 calc R
H47B H 0.8729 0.2712 0.6346 0.185 Uiso 1 1 calc R
H47C H 0.7919 0.2311 0.5693 0.185 Uiso 1 1 calc R
C48 C 0.7704(4) 0.3147(3) 0.2787(3) 0.1021(15) Uani 1 1 d .
H48A H 0.8165 0.2979 0.3182 0.122 Uiso 1 1 calc R
H48B H 0.8103 0.3475 0.2396 0.122 Uiso 1 1 calc R
C49 C 0.7164(5) 0.2306(4) 0.2381(4) 0.149(3) Uani 1 1 d .
H49A H 0.6825 0.1961 0.2791 0.179 Uiso 1 1 calc R
H49B H 0.6643 0.2487 0.2046 0.179 Uiso 1 1 calc R
C50 C 0.8127(3) 0.5216(3) 0.3064(3) 0.0831(13) Uani 1 1 d .
H50A H 0.8669 0.4900 0.2853 0.100 Uiso 1 1 calc R
H50B H 0.7676 0.5267 0.2619 0.100 Uiso 1 1 calc R
C51 C 0.8563(4) 0.6143(3) 0.3357(3) 0.0905(14) Uani 1 1 d .
H51A H 0.8038 0.6449 0.3611 0.109 Uiso 1 1 calc R
H51B H 0.9069 0.6099 0.3763 0.109 Uiso 1 1 calc R
C52 C 0.7691(6) 0.1695(5) 0.1896(5) 0.207(4) Uani 1 1 d .
H52A H 0.7895 0.1965 0.1411 0.311 Uiso 1 1 calc R
H52B H 0.7257 0.1137 0.1769 0.311 Uiso 1 1 calc R
H52C H 0.8274 0.1573 0.2183 0.311 Uiso 1 1 calc R
C53 C 0.9021(4) 0.6702(3) 0.2746(4) 0.132(2) Uani 1 1 d .
H53A H 0.9620 0.6446 0.2570 0.159 Uiso 1 1 calc R
H53B H 0.8558 0.6629 0.2292 0.159 Uiso 1 1 calc R
C54 C 0.9303(5) 0.7652(4) 0.2919(4) 0.156(3) Uani 1 1 d .
H54A H 0.8711 0.7951 0.2957 0.233 Uiso 1 1 calc R
H54B H 0.9719 0.7889 0.2500 0.233 Uiso 1 1 calc R
H54C H 0.9670 0.7754 0.3418 0.233 Uiso 1 1 calc R
Co1 Co 0.22374(3) 0.27368(3) 0.41022(3) 0.05119(16) Uani 1 1 d .
F1 F 0.01183(15) 0.30143(14) 0.21807(14) 0.0769(6) Uani 1 1 d .
F2 F 0.0416(2) 0.47920(16) 0.24302(19) 0.1136(9) Uani 1 1 d .
F3 F 0.2280(2) 0.57259(15) 0.2326(2) 0.1296(11) Uani 1 1 d .
F4 F 0.38551(19) 0.48019(15) 0.19357(16) 0.1010(8) Uani 1 1 d .
F5 F 0.36095(15) 0.30398(13) 0.17114(12) 0.0673(6) Uani 1 1 d .
F6 F 0.1656(2) 0.27863(17) 0.03667(13) 0.0964(8) Uani 1 1 d .
F7 F 0.0338(3) 0.2436(2) -0.08174(17) 0.1474(13) Uani 1 1 d .
F8 F -0.1230(2) 0.1084(2) -0.07585(17) 0.1322(11) Uani 1 1 d .
F9 F -0.1388(2) 0.00663(19) 0.04959(16) 0.1117(9) Uani 1 1 d .
F10 F -0.00775(19) 0.03592(16) 0.16750(14) 0.0938(8) Uani 1 1 d .
F11 F 0.49292(15) 0.19856(14) 0.32500(12) 0.0713(6) Uani 1 1 d .
F12 F 0.58473(17) 0.23209(16) 0.46533(15) 0.0952(8) Uani 1 1 d .
F13 F 0.52323(19) 0.13612(16) 0.59118(13) 0.0924(8) Uani 1 1 d .
F14 F 0.36446(17) 0.00356(16) 0.57230(12) 0.0790(6) Uani 1 1 d .
F15 F 0.27180(15) -0.03385(13) 0.43152(11) 0.0638(5) Uani 1 1 d .
F16 F 0.14845(15) -0.09062(12) 0.24478(12) 0.0648(5) Uani 1 1 d .
F17 F 0.18416(19) -0.24905(13) 0.18341(14) 0.0891(7) Uani 1 1 d .
F18 F 0.3754(2) -0.28662(16) 0.16030(18) 0.1180(10) Uani 1 1 d .
F19 F 0.53169(19) -0.15824(17) 0.20674(17) 0.1083(9) Uani 1 1 d .
F20 F 0.49962(15) 0.00196(14) 0.27231(13) 0.0720(6) Uani 1 1 d .
N1 N 0.05431(19) 0.10160(18) 0.38500(15) 0.0521(7) Uani 1 1 d .
N2 N 0.7549(2) 0.46196(19) 0.36574(18) 0.0598(8) Uani 1 1 d .
O1 O 0.0742(2) 0.3977(2) 0.4140(2) 0.0972(10) Uani 1 1 d .
O2 O 0.2590(2) 0.2062(2) 0.56455(18) 0.0909(9) Uani 1 1 d .
O3 O 0.4117(2) 0.3728(2) 0.3621(2) 0.1045(11) Uani 1 1 d .
O4 O 0.20740(14) 0.06261(12) 0.31979(11) 0.0411(5) Uani 1 1 d .
O5 O 0.10214(14) 0.16015(13) 0.25294(12) 0.0435(5) Uani 1 1 d .
O6 O 0.28640(17) 0.14168(15) 0.09655(12) 0.0561(6) Uani 1 1 d .
O7 O 0.41020(16) 0.11490(15) 0.18076(13) 0.0554(6) Uani 1 1 d .
P1 P 0.15332(6) 0.15521(5) 0.34366(5) 0.0426(2) Uani 1 1 d .

loop_
_atom_site_aniso_label
_atom_site_aniso_U_11
_atom_site_aniso_U_22
_atom_site_aniso_U_33
_atom_site_aniso_U_23
_atom_site_aniso_U_13
_atom_site_aniso_U_12
C1 0.068(3) 0.058(2) 0.062(2) -0.0119(18) 0.011(2) 0.004(2)
C2 0.062(2) 0.060(2) 0.058(3) -0.0119(19) 0.002(2) 0.0118(18)
C3 0.066(3) 0.056(2) 0.068(3) -0.0130(18) -0.001(2) -0.002(2)
C4 0.0428(19) 0.0469(18) 0.0449(19) -0.0006(15) -0.0001(16) 0.0067(15)
C5 0.051(2) 0.0470(18) 0.0361(18) -0.0006(14) 0.0051(15) 0.0058(15)
C6 0.0358(18) 0.0483(18) 0.050(2) -0.0041(15) 0.0081(15) 0.0096(14)
C7 0.0353(18) 0.0478(18) 0.0459(19) 0.0001(15) 0.0021(15) 0.0049(14)
C8 0.054(2) 0.073(2) 0.054(2) 0.0026(18) 0.0121(18) 0.0177(19)
C9 0.083(3) 0.091(3) 0.080(3) 0.012(2) 0.033(2) 0.015(2)
C10 0.087(3) 0.078(3) 0.065(3) -0.012(2) 0.015(2) 0.029(2)
C11 0.054(2) 0.0504(19) 0.0426(19) 0.0028(15) 0.0052(16) 0.0072(17)
C12 0.063(3) 0.050(2) 0.069(3) 0.0025(18) 0.009(2) 0.0086(19)
C13 0.089(3) 0.056(3) 0.095(3) 0.003(2) 0.025(3) 0.029(2)
C14 0.100(4) 0.036(2) 0.119(4) 0.001(2) 0.023(3) 0.009(2)
C15 0.084(3) 0.052(2) 0.079(3) 0.004(2) 0.012(2) -0.012(2)
C16 0.062(2) 0.053(2) 0.053(2) 0.0046(16) 0.0083(18) 0.0076(18)
C17 0.055(2) 0.051(2) 0.047(2) 0.0013(16) -0.0023(17) 0.0143(17)
C18 0.078(3) 0.069(3) 0.065(3) 0.006(2) -0.006(2) 0.006(2)
C19 0.117(4) 0.106(4) 0.055(3) 0.018(3) -0.026(3) 0.015(3)
C20 0.096(4) 0.106(4) 0.068(3) -0.014(3) -0.042(3) 0.020(3)
C21 0.072(3) 0.074(3) 0.076(3) -0.011(2) -0.017(2) 0.007(2)
C22 0.069(3) 0.061(2) 0.052(2) -0.0008(19) -0.015(2) 0.007(2)
C23 0.0383(18) 0.0465(18) 0.0444(19) 0.0025(15) -0.0004(15) 0.0054(14)
C24 0.045(2) 0.058(2) 0.057(2) 0.0052(18) -0.0027(18) 0.0011(17)
C25 0.046(2) 0.064(2) 0.067(3) -0.003(2) -0.0139(19) -0.0037(18)
C26 0.063(3) 0.073(3) 0.056(2) -0.011(2) -0.023(2) 0.016(2)
C27 0.059(2) 0.064(2) 0.052(2) 0.0048(19) -0.0036(19) 0.0162(19)
C28 0.043(2) 0.0496(19) 0.058(2) -0.0013(17) -0.0019(17) 0.0049(16)
C29 0.048(2) 0.0471(18) 0.048(2) 0.0022(15) -0.0007(16) 0.0097(16)
C30 0.055(2) 0.049(2) 0.050(2) 0.0053(16) 0.0002(17) 0.0130(17)
C31 0.082(3) 0.043(2) 0.069(3) 0.0022(18) -0.009(2) 0.009(2)
C32 0.109(4) 0.053(2) 0.083(3) -0.010(2) -0.003(3) 0.035(3)
C33 0.075(3) 0.074(3) 0.087(3) -0.001(2) 0.005(2) 0.035(2)
C34 0.055(2) 0.063(2) 0.057(2) -0.0002(18) -0.0036(18) 0.0161(19)
C35 0.072(3) 0.081(3) 0.112(4) -0.007(3) 0.041(3) 0.002(2)
C36 0.067(4) 0.135(5) 0.222(7) -0.019(5) 0.054(4) -0.013(3)
C37 0.058(3) 0.087(4) 0.277(8) -0.033(4) 0.047(4) -0.017(3)
C38 0.054(2) 0.060(2) 0.080(3) 0.0046(19) 0.009(2) -0.0150(18)
C39 0.139(5) 0.150(5) 0.191(7) -0.044(5) -0.056(5) 0.088(5)
C40 0.073(3) 0.081(3) 0.117(4) -0.020(3) 0.009(3) 0.013(2)
C41 0.058(3) 0.086(3) 0.118(4) 0.001(3) -0.004(3) 0.010(2)
C42 0.062(3) 0.078(3) 0.091(3) 0.004(2) 0.017(2) 0.008(2)
C43 0.074(3) 0.089(3) 0.088(3) -0.007(3) -0.003(3) 0.013(2)
C44 0.095(4) 0.108(4) 0.091(3) 0.018(3) -0.003(3) 0.000(3)
C45 0.110(4) 0.110(4) 0.113(4) 0.015(3) -0.025(3) 0.017(3)
C46 0.082(3) 0.087(3) 0.084(3) -0.018(2) 0.001(2) 0.015(2)
C47 0.136(5) 0.132(5) 0.110(4) 0.040(4) -0.005(4) 0.030(4)
C48 0.105(4) 0.083(3) 0.117(4) -0.023(3) -0.004(3) 0.025(3)
C49 0.155(6) 0.103(4) 0.179(6) -0.060(4) 0.050(5) 0.014(4)
C50 0.064(3) 0.087(3) 0.096(3) -0.005(3) 0.016(2) 0.011(2)
C51 0.086(3) 0.079(3) 0.104(4) -0.003(3) 0.020(3) 0.001(3)
C52 0.209(8) 0.152(6) 0.250(9) -0.096(6) 0.023(7) 0.044(6)
C53 0.130(5) 0.066(3) 0.193(6) 0.003(3) 0.061(4) -0.018(3)
C54 0.161(6) 0.103(5) 0.197(7) 0.007(4) 0.072(5) -0.006(4)
Co1 0.0518(3) 0.0483(3) 0.0498(3) -0.0096(2) 0.0023(2) 0.0001(2)
F1 0.0498(13) 0.0695(13) 0.1138(18) 0.0043(12) 0.0066(12) 0.0186(11)
F2 0.105(2) 0.0717(16) 0.173(3) 0.0070(16) 0.0298(18) 0.0455(15)
F3 0.148(3) 0.0422(14) 0.196(3) 0.0006(16) 0.030(2) 0.0082(15)
F4 0.0944(19) 0.0608(14) 0.139(2) 0.0038(14) 0.0163(16) -0.0210(13)
F5 0.0534(13) 0.0605(12) 0.0865(15) 0.0039(10) 0.0184(11) 0.0020(10)
F6 0.121(2) 0.1011(18) 0.0629(15) 0.0235(13) -0.0049(14) -0.0111(16)
F7 0.214(4) 0.154(3) 0.0736(19) 0.0396(19) -0.042(2) 0.003(3)
F8 0.143(3) 0.154(3) 0.098(2) -0.0088(18) -0.064(2) 0.023(2)
F9 0.095(2) 0.116(2) 0.111(2) -0.0182(16) -0.0363(16) -0.0223(17)
F10 0.110(2) 0.0797(15) 0.0807(16) 0.0079(13) -0.0313(14) -0.0287(14)
F11 0.0527(13) 0.0805(14) 0.0753(15) 0.0155(12) -0.0034(11) -0.0174(11)
F12 0.0728(16) 0.0984(17) 0.1037(18) 0.0032(14) -0.0327(13) -0.0266(14)
F13 0.1027(18) 0.1019(17) 0.0688(15) -0.0068(12) -0.0408(14) 0.0088(14)
F14 0.0848(16) 0.0979(16) 0.0571(13) 0.0214(12) -0.0039(12) 0.0136(13)
F15 0.0597(13) 0.0670(12) 0.0621(13) 0.0176(10) -0.0049(10) -0.0085(10)
F16 0.0570(13) 0.0547(11) 0.0779(14) -0.0110(10) -0.0053(10) -0.0018(10)
F17 0.1110(19) 0.0464(12) 0.1047(18) -0.0101(11) -0.0134(15) -0.0004(12)
F18 0.145(3) 0.0655(15) 0.147(2) -0.0263(15) -0.0007(19) 0.0474(16)
F19 0.0849(19) 0.1014(19) 0.145(2) -0.0168(16) 0.0058(16) 0.0526(15)
F20 0.0474(12) 0.0791(14) 0.0899(15) -0.0082(12) -0.0002(11) 0.0178(11)
N1 0.0427(16) 0.0552(16) 0.0548(17) -0.0069(13) 0.0155(13) -0.0017(13)
N2 0.0467(18) 0.0654(19) 0.0651(19) -0.0032(15) 0.0058(15) 0.0030(15)
O1 0.088(2) 0.080(2) 0.127(3) -0.0054(18) 0.0141(19) 0.0323(18)
O2 0.122(3) 0.100(2) 0.0573(18) 0.0060(16) 0.0016(17) 0.0381(19)
O3 0.080(2) 0.089(2) 0.131(3) -0.0060(19) 0.0214(19) -0.0324(18)
O4 0.0339(12) 0.0401(11) 0.0482(12) -0.0016(9) 0.0041(9) 0.0030(9)
O5 0.0367(12) 0.0501(12) 0.0429(12) -0.0006(9) 0.0014(10) 0.0043(9)
O6 0.0599(15) 0.0689(15) 0.0424(13) 0.0039(11) 0.0104(11) 0.0186(12)
O7 0.0451(14) 0.0690(15) 0.0531(15) 0.0025(11) 0.0108(11) 0.0118(11)
P1 0.0378(5) 0.0446(5) 0.0434(5) -0.0032(4) 0.0041(4) 0.0011(4)

loop_
_atom_type_symbol
_atom_type_description
_atom_type_scat_dispersion_real
_atom_type_scat_dispersion_imag
_atom_type_scat_source
C C 0.0033 0.0016 'International Tables Vol C Tables 4.2.6.8 and 6.1.1.4'
H H 0.0000 0.0000 'International Tables Vol C Tables 4.2.6.8 and 6.1.1.4'
N N 0.0061 0.0033 'International Tables Vol C Tables 4.2.6.8 and 6.1.1.4'
O O 0.0106 0.0060 'International Tables Vol C Tables 4.2.6.8 and 6.1.1.4'
F F 0.0171 0.0103 'International Tables Vol C Tables 4.2.6.8 and 6.1.1.4'
P P 0.1023 0.0942 'International Tables Vol C Tables 4.2.6.8 and 6.1.1.4'
Co Co 0.3494 0.9721 'International Tables Vol C Tables 4.2.6.8 and 6.1.1.4'

loop_
_geom_angle_atom_site_label_1
_geom_angle_atom_site_label_2
_geom_angle_atom_site_label_3
_geom_angle
O1 C1 Co1 179.6(4)
O2 C2 Co1 178.9(4)
O3 C3 Co1 175.0(3)
O5 C4 C5 108.3(2)
O5 C4 C11 107.0(2)
C5 C4 C11 121.0(3)
O5 C4 C17 105.7(2)
C5 C4 C17 105.9(2)
C11 C4 C17 108.1(3)
O6 C5 C4 109.3(2)
O6 C5 C6 103.7(2)
C4 C5 C6 119.7(2)
O7 C6 C5 103.4(2)
O7 C6 C7 113.4(3)
C5 C6 C7 112.7(2)
O4 C7 C29 108.7(2)
O4 C7 C23 106.5(2)
C29 C7 C23 108.6(3)
O4 C7 C6 107.1(2)
C29 C7 C6 110.2(2)
C23 C7 C6 115.5(2)
O6 C8 O7 105.6(2)
O6 C8 C10 110.3(3)
O7 C8 C10 109.6(3)
O6 C8 C9 109.8(3)
O7 C8 C9 109.0(3)
C10 C8 C9 112.3(3)
C12 C11 C16 114.7(3)
C12 C11 C4 117.0(3)
C16 C11 C4 128.2(3)
F1 C12 C13 116.1(4)
F1 C12 C11 120.7(3)
C13 C12 C11 123.2(4)
F2 C13 C14 120.7(4)
F2 C13 C12 119.4(4)
C14 C13 C12 119.9(4)
F3 C14 C15 120.5(4)
F3 C14 C13 120.2(4)
C15 C14 C13 119.2(4)
F4 C15 C14 120.5(4)
F4 C15 C16 118.6(4)
C14 C15 C16 120.9(4)
F5 C16 C15 115.6(3)
F5 C16 C11 122.3(3)
C15 C16 C11 122.1(4)
C22 C17 C18 113.6(3)
C22 C17 C4 123.1(3)
C18 C17 C4 123.3(3)
F6 C18 C17 120.2(3)
F6 C18 C19 116.3(4)
C17 C18 C19 123.5(4)
F7 C19 C20 122.1(4)
F7 C19 C18 118.6(5)
C20 C19 C18 119.3(4)
C21 C20 F8 120.8(5)
C21 C20 C19 119.8(4)
F8 C20 C19 119.4(5)
C20 C21 F9 119.5(4)
C20 C21 C22 119.9(4)
F9 C21 C22 120.6(4)
F10 C22 C17 122.4(3)
F10 C22 C21 113.9(4)
C17 C22 C21 123.7(4)
C24 C23 C28 114.4(3)
C24 C23 C7 128.1(3)
C28 C23 C7 117.5(3)
F11 C24 C25 116.2(3)
F11 C24 C23 120.5(3)
C25 C24 C23 123.2(3)
F12 C25 C26 119.8(3)
F12 C25 C24 120.2(4)
C26 C25 C24 120.1(3)
F13 C26 C25 120.6(4)
F13 C26 C27 119.3(4)
C25 C26 C27 120.1(3)
F14 C27 C26 120.9(3)
F14 C27 C28 120.8(3)
C26 C27 C28 118.3(3)
F15 C28 C27 115.7(3)
F15 C28 C23 120.3(3)
C27 C28 C23 124.0(3)
C30 C29 C34 114.5(3)
C30 C29 C7 125.8(3)
C34 C29 C7 119.8(3)
F16 C30 C31 115.2(3)
F16 C30 C29 122.0(3)
C31 C30 C29 122.8(3)
F17 C31 C32 119.9(3)
F17 C31 C30 119.8(4)
C32 C31 C30 120.3(4)
F18 C32 C31 120.5(4)
F18 C32 C33 120.1(4)
C31 C32 C33 119.4(4)
F19 C33 C34 120.8(4)
F19 C33 C32 119.8(4)
C34 C33 C32 119.4(4)
F20 C34 C33 116.1(3)
F20 C34 C29 120.3(3)
C33 C34 C29 123.6(4)
N1 C35 C36 107.1(4)
C37 C36 C35 108.6(4)
C36 C37 C38 110.3(4)
C37 C38 N1 104.3(3)
C39 C40 C41 113.0(5)
C42 C41 C40 113.7(4)
C41 C42 N2 119.2(4)
C44 C43 N2 115.9(4)
C45 C44 C43 116.2(4)
C44 C45 C47 115.5(5)
C48 C46 N2 118.4(4)
C46 C48 C49 114.8(4)
C52 C49 C48 120.8(6)
C51 C50 N2 117.9(3)
C53 C51 C50 115.0(4)
C54 C53 C51 120.4(5)
C1 Co1 C3 108.34(18)
C1 Co1 C2 113.38(17)
C3 Co1 C2 108.66(18)
C1 Co1 P1 104.31(12)
C3 Co1 P1 120.39(11)
C2 Co1 P1 101.83(11)
C35 N1 C38 109.6(3)
C35 N1 P1 121.9(2)
C38 N1 P1 124.7(2)
C42 N2 C43 110.8(3)
C42 N2 C46 108.6(3)
C43 N2 C46 111.2(3)
C42 N2 C50 110.3(3)
C43 N2 C50 108.3(3)
C46 N2 C50 107.6(3)
C7 O4 P1 125.24(17)
C4 O5 P1 124.50(18)
C5 O6 C8 107.5(2)
C6 O7 C8 110.4(2)
N1 P1 O4 95.44(12)
N1 P1 O5 97.57(12)
O4 P1 O5 95.50(10)
N1 P1 Co1 115.64(10)
O4 P1 Co1 124.99(8)
O5 P1 Co1 121.56(8)

loop_
_geom_bond_atom_site_label_1
_geom_bond_atom_site_label_2
_geom_bond_distance
C1 O1 1.167(4)
C1 Co1 1.726(4)
C2 O2 1.153(4)
C2 Co1 1.750(4)
C3 O3 1.164(4)
C3 Co1 1.743(4)
C4 O5 1.427(4)
C4 C5 1.537(4)
C4 C11 1.548(4)
C4 C17 1.555(4)
C5 O6 1.413(3)
C5 C6 1.542(4)
C6 O7 1.414(3)
C6 C7 1.562(4)
C7 O4 1.417(3)
C7 C29 1.532(4)
C7 C23 1.537(4)
C8 O6 1.415(4)
C8 O7 1.430(4)
C8 C10 1.532(5)
C8 C9 1.541(5)
C11 C12 1.386(5)
C11 C16 1.392(5)
C12 F1 1.346(4)
C12 C13 1.378(5)
C13 F2 1.337(4)
C13 C14 1.355(6)
C14 F3 1.341(4)
C14 C15 1.355(6)
C15 F4 1.354(4)
C15 C16 1.376(5)
C16 F5 1.333(4)
C17 C22 1.367(5)
C17 C18 1.371(5)
C18 F6 1.360(4)
C18 C19 1.379(6)
C19 F7 1.349(5)
C19 C20 1.350(6)
C20 C21 1.325(6)
C20 F8 1.346(5)
C21 F9 1.347(4)
C21 C22 1.379(5)
C22 F10 1.348(4)
C23 C24 1.372(4)
C23 C28 1.386(4)
C24 F11 1.346(4)
C24 C25 1.366(5)
C25 F12 1.341(4)
C25 C26 1.357(5)
C26 F13 1.350(4)
C26 C27 1.364(5)
C27 F14 1.336(4)
C27 C28 1.377(5)
C28 F15 1.352(3)
C29 C30 1.388(4)
C29 C34 1.397(5)
C30 F16 1.332(4)
C30 C31 1.371(5)
C31 F17 1.343(4)
C31 C32 1.363(6)
C32 F18 1.350(4)
C32 C33 1.377(6)
C33 F19 1.338(4)
C33 C34 1.361(5)
C34 F20 1.345(4)
C35 N1 1.449(5)
C35 C36 1.456(6)
C36 C37 1.419(7)
C37 C38 1.475(6)
C38 N1 1.482(4)
C39 C40 1.465(7)
C40 C41 1.513(6)
C41 C42 1.464(6)
C42 N2 1.509(5)
C43 C44 1.481(6)
C43 N2 1.511(5)
C44 C45 1.477(6)
C45 C47 1.484(6)
C46 C48 1.470(6)
C46 N2 1.526(5)
C48 C49 1.480(6)
C49 C52 1.432(7)
C50 C51 1.476(5)
C50 N2 1.532(5)
C51 C53 1.458(6)
C53 C54 1.423(6)
Co1 P1 2.1254(8)
N1 P1 1.644(3)
O4 P1 1.663(2)
O5 P1 1.676(2)

loop_
_platon_squeeze_void_nr
_platon_squeeze_void_average_x
_platon_squeeze_void_average_y
_platon_squeeze_void_average_z
_platon_squeeze_void_volume
_platon_squeeze_void_count_electrons
_platon_squeeze_void_content
1 -0.005 0.000 0.500 663 162 ' '
